data_7247660
loop_
_publ_author_name
'George, Tanner'
'Brosseau, Christa L.'
'Masuda, Jason D.'

_publ_section_title
;
 Electrochemical and X-ray structural evidence of multiple molybdenum
 precursor candidates from a reported non-aqueous electrodeposition of
 molybdenum disulfide
;
_journal_issue 46
_journal_name_full 'RSC Advances'
_journal_page_first 32199
_journal_page_last 32216
_journal_paper_doi 10.1039/D3RA04605B
_journal_volume 13
_journal_year 2023
_chemical_formula_moiety 'C12 H26 Mo2 O11'
_chemical_formula_sum 'C12 H26 Mo2 O11'
_chemical_formula_weight 538.21
_space_group_crystal_system orthorhombic
_space_group_IT_number 43
_space_group_name_Hall 'F 2 -2d'
_space_group_name_H-M_alt 'F d d 2'
_atom_sites_solution_hydrogens mixed
_atom_sites_solution_primary dual
_audit_creation_date 2023-09-10
_audit_creation_method
;
Olex2 1.5
(compiled 2023.08.24 svn.re1ec1418 for OlexSys, GUI svn.r6817)
;
_audit_update_record
;
2023-10-01 deposited with the CCDC.	2023-10-06 downloaded from the CCDC.
;
_cell_angle_alpha 90
_cell_angle_beta 90
_cell_angle_gamma 90
_cell_formula_units_Z 8
_cell_length_a 16.7363(3)
_cell_length_b 24.6210(5)
_cell_length_c 8.8062(2)
_cell_measurement_reflns_used 9908
_cell_measurement_temperature 125.0
_cell_measurement_theta_max 45.19
_cell_measurement_theta_min 2.74
_cell_volume 3628.72(13)
_computing_cell_refinement 'SAINT V8.40A (?, 2016)'
_computing_data_reduction 'SAINT V8.40A (?, 2016)'
_computing_molecular_graphics 'Olex2 1.5 (Dolomanov et al., 2009)'
_computing_publication_material 'Olex2 1.5 (Dolomanov et al., 2009)'
_computing_structure_refinement 'SHELXL 2018/3 (Sheldrick, 2015)'
_computing_structure_solution 'SHELXT 2014/5 (Sheldrick, 2014)'
_diffrn_ambient_temperature 125.00
_diffrn_detector_area_resol_mean 7.3910
_diffrn_detector_type 'Bruker PHOTON III'
_diffrn_measured_fraction_theta_full 1.000
_diffrn_measured_fraction_theta_max 1.000
_diffrn_measurement_device '\k--geometry diffractometer'
_diffrn_measurement_device_type 'Bruker D8 VENTURE'
_diffrn_measurement_method '\f and \w scans'
_diffrn_radiation_type MoK\a
_diffrn_radiation_wavelength 0.71073
_diffrn_reflns_av_R_equivalents 0.0568
_diffrn_reflns_av_unetI/netI 0.0487
_diffrn_reflns_Laue_measured_fraction_full 1.000
_diffrn_reflns_Laue_measured_fraction_max 1.000
_diffrn_reflns_limit_h_max 33
_diffrn_reflns_limit_h_min -32
_diffrn_reflns_limit_k_max 49
_diffrn_reflns_limit_k_min -49
_diffrn_reflns_limit_l_max 17
_diffrn_reflns_limit_l_min -15
_diffrn_reflns_number 39690
_diffrn_reflns_point_group_measured_fraction_full 0.998
_diffrn_reflns_point_group_measured_fraction_max 0.929
_diffrn_reflns_theta_full 25.242
_diffrn_reflns_theta_max 45.291
_diffrn_reflns_theta_min 2.741
_exptl_absorpt_coefficient_mu 1.436
_exptl_absorpt_correction_T_max 0.7494
_exptl_absorpt_correction_T_min 0.7016
_exptl_absorpt_correction_type multi-scan
_exptl_absorpt_process_details
'SADABS-2016/2 (Bruker,2016/2) was used for absorption correction. wR2(int) was 0.0940 before and 0.0584 after correction. The Ratio of minimum to maximum transmission is 0.9362. The \l/2 correction factor is Not present.'
_exptl_crystal_colour 'clear yellow'
_exptl_crystal_colour_lustre clear
_exptl_crystal_colour_primary yellow
_exptl_crystal_density_diffrn 1.970
_exptl_crystal_description Prism
_exptl_crystal_F_000 2160
_exptl_crystal_size_max 0.16
_exptl_crystal_size_mid 0.16
_exptl_crystal_size_min 0.115
_refine_diff_density_max 0.836
_refine_diff_density_min -0.673
_refine_diff_density_rms 0.128
_refine_ls_abs_structure_details
;
 Flack x determined using 2123 quotients [(I+)-(I-)]/[(I+)+(I-)]
 (Parsons, Flack and Wagner, Acta Cryst. B69 (2013) 249-259).
;
_refine_ls_abs_structure_Flack -0.015(16)
_refine_ls_extinction_method none
_refine_ls_goodness_of_fit_ref 1.010
_refine_ls_hydrogen_treatment mixed
_refine_ls_matrix_type full
_refine_ls_number_parameters 118
_refine_ls_number_reflns 7050
_refine_ls_number_restraints 1
_refine_ls_restrained_S_all 1.010
_refine_ls_R_factor_all 0.0485
_refine_ls_R_factor_gt 0.0309
_refine_ls_shift/su_max 0.001
_refine_ls_shift/su_mean 0.000
_refine_ls_structure_factor_coef Fsqd
_refine_ls_weighting_details 'w=1/[\s^2^(Fo^2^)+(0.0160P)^2^+1.3443P] where P=(Fo^2^+2Fc^2^)/3'
_refine_ls_weighting_scheme calc
_refine_ls_wR_factor_gt 0.0448
_refine_ls_wR_factor_ref 0.0487
_reflns_Friedel_coverage 0.782
_reflns_Friedel_fraction_full 0.996
_reflns_Friedel_fraction_max 0.851
_reflns_number_gt 5824
_reflns_number_total 7050
_reflns_threshold_expression 'I > 2\s(I)'
_cod_data_source_file d3ra04605b2.cif
_cod_data_source_block mo_2020_1_6_jdm_tg89_0ma_a
_cod_database_code 7247660
_shelx_shelxl_version_number 2018/3
_shelx_space_group_comment
;
The symmetry employed for this shelxl refinement is uniquely defined
by the following loop, which should always be used as a source of
symmetry information in preference to the above space-group names.
They are only intended as comments.
;
_shelx_estimated_absorpt_t_max 0.852
_shelx_estimated_absorpt_t_min 0.803
_olex2_refinement_description
;
1. Fixed Uiso
 At 1.2 times of:
  All C(H,H) groups
2.a Secondary CH2 refined with riding coordinates:
 C1(H1A,H1B), C2(H2A,H2B), C3(H3A,H3B), C4(H4A,H4B), C5(H5A,H5B), C6(H6A,H6B)
;
_olex2_submission_special_instructions 'No special instructions were received'

loop_
_space_group_symop_operation_xyz
'x, y, z'
'-x, -y, z'
'x+1/4, -y+1/4, z+1/4'
'-x+1/4, y+1/4, z+1/4'
'x, y+1/2, z+1/2'
'-x, -y+1/2, z+1/2'
'x+1/4, -y+3/4, z+3/4'
'-x+1/4, y+3/4, z+3/4'
'x+1/2, y, z+1/2'
'-x+1/2, -y, z+1/2'
'x+3/4, -y+1/4, z+3/4'
'-x+3/4, y+1/4, z+3/4'
'x+1/2, y+1/2, z'
'-x+1/2, -y+1/2, z'
'x+3/4, -y+3/4, z+1/4'
'-x+3/4, y+3/4, z+1/4'

loop_
_atom_site_label
_atom_site_type_symbol
_atom_site_fract_x
_atom_site_fract_y
_atom_site_fract_z
_atom_site_U_iso_or_equiv
_atom_site_adp_type
_atom_site_occupancy
_atom_site_site_symmetry_order
_atom_site_calc_flag
_atom_site_refinement_flags_posn
_atom_site_refinement_flags_adp
_atom_site_refinement_flags_occupancy
_atom_site_disorder_assembly
_atom_site_disorder_group
Mo1 Mo 0.32751(2) 0.26441(2) 0.37675(2) 0.01110(3) Uani 1 1 d . . . . .
O1 O 0.35526(9) 0.26727(6) 0.19354(18) 0.0182(3) Uani 1 1 d . . . . .
O2 O 0.41289(8) 0.22679(6) 0.48570(19) 0.0187(3) Uani 1 1 d . . . . .
O3 O 0.37582(8) 0.32642(5) 0.47522(18) 0.0165(2) Uani 1 1 d . . . . .
O4 O 0.22735(7) 0.30899(4) 0.3751(2) 0.01265(19) Uani 1 1 d . . . . .
O5 O 0.24720(9) 0.38889(6) 0.1237(2) 0.0235(3) Uani 1 1 d . . . . .
C1 C 0.46030(13) 0.26034(8) 0.5829(3) 0.0232(4) Uani 1 1 d . . . . .
H1A H 0.516242 0.247294 0.584498 0.028 Uiso 1 1 calc R U . . .
H1B H 0.439117 0.259337 0.687843 0.028 Uiso 1 1 calc R U . . .
C2 C 0.45666(12) 0.31743(9) 0.5211(3) 0.0210(4) Uani 1 1 d . . . . .
H2A H 0.472400 0.343911 0.600248 0.025 Uiso 1 1 calc R U . . .
H2B H 0.493208 0.321418 0.433420 0.025 Uiso 1 1 calc R U . . .
C3 C 0.20400(10) 0.36512(6) 0.3794(3) 0.0149(3) Uani 1 1 d . . . . .
H3A H 0.248967 0.387431 0.417453 0.018 Uiso 1 1 calc R U . . .
H3B H 0.158371 0.369702 0.449812 0.018 Uiso 1 1 calc R U . . .
C4 C 0.18046(12) 0.38410(8) 0.2226(2) 0.0178(3) Uani 1 1 d . . . . .
H4A H 0.141801 0.358044 0.178641 0.021 Uiso 1 1 calc R U . . .
H4B H 0.153577 0.419806 0.230687 0.021 Uiso 1 1 calc R U . . .
O6 O 0.250000 0.250000 0.6224(3) 0.0168(3) Uani 1 2 d S T P . .
C5 C 0.23403(15) 0.29751(8) 0.7201(2) 0.0207(4) Uani 1 1 d . . . . .
H5A H 0.185293 0.316770 0.686051 0.025 Uiso 1 1 calc R U . . .
H5B H 0.279565 0.323157 0.717425 0.025 Uiso 1 1 calc R U . . .
C6 C 0.22274(14) 0.27492(8) 0.8785(3) 0.0249(4) Uani 1 1 d . . . . .
H6A H 0.166385 0.264569 0.896643 0.030 Uiso 1 1 calc R U . . .
H6B H 0.239481 0.301512 0.956622 0.030 Uiso 1 1 calc R U . . .
H5 H 0.2754(19) 0.4176(13) 0.154(5) 0.046(10) Uiso 1 1 d . . . . .

loop_
_atom_site_aniso_label
_atom_site_aniso_U_11
_atom_site_aniso_U_22
_atom_site_aniso_U_33
_atom_site_aniso_U_23
_atom_site_aniso_U_13
_atom_site_aniso_U_12
Mo1 0.00995(4) 0.01125(4) 0.01210(5) -0.00016(5) -0.00055(5) 0.00039(5)
O1 0.0153(6) 0.0238(7) 0.0153(6) -0.0011(5) 0.0035(5) -0.0004(5)
O2 0.0165(6) 0.0155(6) 0.0241(8) -0.0007(5) -0.0085(6) 0.0016(5)
O3 0.0161(6) 0.0134(5) 0.0201(7) -0.0008(5) -0.0042(5) -0.0018(5)
O4 0.0123(4) 0.0104(4) 0.0153(5) 0.0023(5) 0.0009(6) 0.0015(3)
O5 0.0292(7) 0.0241(6) 0.0171(6) 0.0018(8) 0.0044(8) -0.0037(5)
C1 0.0227(9) 0.0194(9) 0.0274(11) 0.0004(7) -0.0124(8) -0.0016(7)
C2 0.0188(9) 0.0201(8) 0.0241(11) -0.0001(7) -0.0076(7) -0.0036(7)
C3 0.0176(7) 0.0114(6) 0.0158(7) 0.0003(7) 0.0018(8) 0.0023(5)
C4 0.0205(8) 0.0160(7) 0.0170(9) 0.0041(6) -0.0008(7) 0.0020(6)
O6 0.0286(9) 0.0105(6) 0.0114(8) 0.000 0.000 0.0021(6)
C5 0.0347(11) 0.0136(7) 0.0137(9) -0.0020(6) 0.0037(8) 0.0012(7)
C6 0.0404(11) 0.0221(8) 0.0124(7) -0.0016(9) 0.0040(11) 0.0000(7)

loop_
_atom_type_symbol
_atom_type_description
_atom_type_scat_dispersion_real
_atom_type_scat_dispersion_imag
_atom_type_scat_source
C C 0.0033 0.0016 'International Tables Vol C Tables 4.2.6.8 and 6.1.1.4'
H H 0.0000 0.0000 'International Tables Vol C Tables 4.2.6.8 and 6.1.1.4'
Mo Mo -1.6832 0.6857 'International Tables Vol C Tables 4.2.6.8 and 6.1.1.4'
O O 0.0106 0.0060 'International Tables Vol C Tables 4.2.6.8 and 6.1.1.4'

loop_
_geom_angle_atom_site_label_1
_geom_angle_atom_site_label_2
_geom_angle_atom_site_label_3
_geom_angle
_geom_angle_site_symmetry_1
_geom_angle_site_symmetry_3
_geom_angle_publ_flag
O1 Mo1 Mo1 106.12(5) . 14 ?
O1 Mo1 O2 106.81(7) . . ?
O1 Mo1 O3 106.38(7) . . ?
O1 Mo1 O4 101.61(7) . . ?
O1 Mo1 O4 98.96(7) . 14 ?
O1 Mo1 O6 164.15(6) . . ?
O2 Mo1 Mo1 125.47(5) . 14 ?
O2 Mo1 O4 151.02(7) . . ?
O2 Mo1 O4 84.96(6) . 14 ?
O2 Mo1 O6 83.66(5) . . ?
O3 Mo1 Mo1 127.72(4) . 14 ?
O3 Mo1 O2 81.27(6) . . ?
O3 Mo1 O4 153.74(7) . 14 ?
O3 Mo1 O4 85.44(5) . . ?
O3 Mo1 O6 86.68(5) . . ?
O4 Mo1 Mo1 47.77(3) 14 14 ?
O4 Mo1 Mo1 48.51(3) . 14 ?
O4 Mo1 O4 96.28(4) . 14 ?
O4 Mo1 O6 69.90(5) . . ?
O4 Mo1 O6 69.59(5) 14 . ?
O6 Mo1 Mo1 58.13(3) . 14 ?
C1 O2 Mo1 115.20(12) . . ?
C2 O3 Mo1 113.61(12) . . ?
Mo1 O4 Mo1 83.72(4) . 14 ?
C3 O4 Mo1 138.96(10) . . ?
C3 O4 Mo1 137.24(10) . 14 ?
C4 O5 H5 107(2) . . ?
O2 C1 H1A 110.2 . . ?
O2 C1 H1B 110.2 . . ?
O2 C1 C2 107.45(17) . . ?
H1A C1 H1B 108.5 . . ?
C2 C1 H1A 110.2 . . ?
C2 C1 H1B 110.2 . . ?
O3 C2 C1 106.52(16) . . ?
O3 C2 H2A 110.4 . . ?
O3 C2 H2B 110.4 . . ?
C1 C2 H2A 110.4 . . ?
C1 C2 H2B 110.4 . . ?
H2A C2 H2B 108.6 . . ?
O4 C3 H3A 109.6 . . ?
O4 C3 H3B 109.6 . . ?
O4 C3 C4 110.14(17) . . ?
H3A C3 H3B 108.1 . . ?
C4 C3 H3A 109.6 . . ?
C4 C3 H3B 109.6 . . ?
O5 C4 C3 112.39(16) . . ?
O5 C4 H4A 109.1 . . ?
O5 C4 H4B 109.1 . . ?
C3 C4 H4A 109.1 . . ?
C3 C4 H4B 109.1 . . ?
H4A C4 H4B 107.9 . . ?
C5 O6 Mo1 118.47(10) . . ?
C5 O6 Mo1 120.87(11) 14 . ?
C5 O6 C5 108.7(2) . 14 ?
O6 C5 H5A 110.6 . . ?
O6 C5 H5B 110.6 . . ?
O6 C5 C6 105.58(16) . . ?
H5A C5 H5B 108.8 . . ?
C6 C5 H5A 110.6 . . ?
C6 C5 H5B 110.6 . . ?
C5 C6 C6 102.73(13) . 14 ?
C5 C6 H6A 111.2 . . ?
C5 C6 H6B 111.2 . . ?
C6 C6 H6A 111.2 14 . ?
C6 C6 H6B 111.2 14 . ?
H6A C6 H6B 109.1 . . ?

loop_
_geom_bond_atom_site_label_1
_geom_bond_atom_site_label_2
_geom_bond_distance
_geom_bond_site_symmetry_2
_geom_bond_publ_flag
Mo1 Mo1 2.6897(3) 14 ?
Mo1 O1 1.6803(16) . ?
Mo1 O2 1.9545(14) . ?
Mo1 O3 1.9330(13) . ?
Mo1 O4 2.0038(11) . ?
Mo1 O4 2.0270(11) 14 ?
Mo1 O6 2.547(2) . ?
O2 C1 1.430(3) . ?
O3 C2 1.429(2) . ?
O4 C3 1.4368(18) . ?
O5 C4 1.421(3) . ?
O5 H5 0.89(3) . ?
C1 H1A 0.9900 . ?
C1 H1B 0.9900 . ?
C1 C2 1.508(3) . ?
C2 H2A 0.9900 . ?
C2 H2B 0.9900 . ?
C3 H3A 0.9900 . ?
C3 H3B 0.9900 . ?
C3 C4 1.510(3) . ?
C4 H4A 0.9900 . ?
C4 H4B 0.9900 . ?
O6 C5 1.476(2) . ?
O6 C5 1.477(2) 14 ?
C5 H5A 0.9900 . ?
C5 H5B 0.9900 . ?
C5 C6 1.514(4) . ?
C6 C6 1.529(4) 14 ?
C6 H6A 0.9900 . ?
C6 H6B 0.9900 . ?

loop_
_geom_hbond_atom_site_label_D
_geom_hbond_atom_site_label_H
_geom_hbond_atom_site_label_A
_geom_hbond_distance_DH
_geom_hbond_distance_HA
_geom_hbond_distance_DA
_geom_hbond_angle_DHA
_geom_hbond_site_symmetry_A
_geom_hbond_publ_flag
O5 H5 O2 0.89(3) 1.93(3) 2.814(2) 175(4) 12_554 yes

loop_
_geom_torsion_atom_site_label_1
_geom_torsion_atom_site_label_2
_geom_torsion_atom_site_label_3
_geom_torsion_atom_site_label_4
_geom_torsion
_geom_torsion_site_symmetry_1
_geom_torsion_site_symmetry_2
_geom_torsion_site_symmetry_3
_geom_torsion_site_symmetry_4
_geom_torsion_publ_flag
Mo1 O2 C1 C2 -26.0(2) . . . . ?
Mo1 O3 C2 C1 -40.2(2) . . . . ?
Mo1 O4 C3 C4 -82.0(2) 14 . . . ?
Mo1 O4 C3 C4 102.6(2) . . . . ?
Mo1 O6 C5 C6 -155.31(13) . . . . ?
O2 C1 C2 O3 41.0(2) . . . . ?
O4 C3 C4 O5 -71.08(19) . . . . ?
O6 C5 C6 C6 31.3(3) . . . 14 ?
C5 O6 C5 C6 -12.19(11) 14 . . . ?
